data_4344329
loop_
_publ_author_name
'Bouchard, R.J.'

_publ_section_title
;
 The crystal structure and transport properties of Ni Rh2 Se4
;
_journal_name_full 'Inorganic Chemistry'
_journal_page_first 850
_journal_page_last 856
_journal_volume 8
_journal_year 1969
_chemical_formula_sum 'Ni Rh2 Se4'
_space_group_IT_number 12
_symmetry_space_group_name_Hall '-C 2y'
_symmetry_space_group_name_H-M 'C 1 2/m 1'
_cell_angle_alpha 90
_cell_angle_beta 118.36
_cell_angle_gamma 90
_cell_formula_units_Z 2
_cell_length_a 12.318
_cell_length_b 3.6491
_cell_length_c 6.2821
_cell_volume 248.487
_citation_journal_id_ASTM INOCAJ
_cod_data_source_file Bouchard_INOCAJ_1969_993.cif
_cod_data_source_block Ni1Rh2Se4
_cod_original_cell_volume 248.4871
_cod_original_formula_sum 'Ni1 Rh2 Se4'
_cod_database_code 4344329

loop_
_symmetry_equiv_pos_as_xyz
x,y,z
-x,y,-z
-x,-y,-z
x,-y,z
x+1/2,y+1/2,z
-x+1/2,y+1/2,-z
-x+1/2,-y+1/2,-z
x+1/2,-y+1/2,z

loop_
_atom_site_label
_atom_site_type_symbol
_atom_site_fract_x
_atom_site_fract_y
_atom_site_fract_z
_atom_site_occupancy
_atom_site_U_iso_or_equiv
Se2 Se-2 0.118 0 0.455 1 0.0
Se1 Se-2 0.634 0 0.981 1 0.0
Rh1 Rh+3 0.734 0 0.712 1 0.0
Ni1 Ni+2 0 0 0 1 0.0
